data_4505776
loop_
_publ_author_name
'Ma, Bao-Qing'
'Zhang, Yuegang'
'Coppens, Philip'

_publ_section_title
;
 Structural Variation and Supramolecular Isomerism in
 theC-Methylcalix[4]resorcinarene/Bipyridine System
;
_journal_issue 1
_journal_name_full 'Crystal Growth &amp; Design'
_journal_page_first 7
_journal_page_last 13
_journal_paper_doi 10.1021/cg0155595
_journal_volume 2
_journal_year 2002
_chemical_formula_sum 'C62 H56 N6 O8'
_chemical_formula_weight 1013.13
_chemical_name_systematic ?
_space_group_IT_number 2
_symmetry_cell_setting triclinic
_symmetry_space_group_name_Hall '-P 1'
_symmetry_space_group_name_H-M 'P -1'
_atom_sites_solution_hydrogens geom
_atom_sites_solution_primary direct
_atom_sites_solution_secondary difmap
_audit_creation_method SHELXL-97
_cell_angle_alpha 74.672(2)
_cell_angle_beta 73.633(2)
_cell_angle_gamma 89.016(2)
_cell_formula_units_Z 1
_cell_length_a 9.8060(6)
_cell_length_b 10.8427(6)
_cell_length_c 13.0429(8)
_cell_measurement_temperature 90(1)
_cell_volume 1280.78(13)
_computing_cell_refinement SMART
_computing_data_collection 'SMART 1000 CCD'
_computing_data_reduction SAINT
_computing_molecular_graphics SHELX-XP
_computing_publication_material SHELX-XCIF
_computing_structure_refinement 'SHELXL-97 (Sheldrick, 1997)'
_computing_structure_solution 'SHELXS-97 (Sheldrick, 1990)'
_diffrn_ambient_temperature 90(1)
_diffrn_measured_fraction_theta_full 0.898
_diffrn_measured_fraction_theta_max 0.898
_diffrn_measurement_device_type 'SMART 1000 CCD'
_diffrn_measurement_method 'Oscillation around \w and \f'
_diffrn_radiation_monochromator graphite
_diffrn_radiation_source 'fine-focus sealed tube'
_diffrn_radiation_type MoK\a
_diffrn_radiation_wavelength 0.71073
_diffrn_reflns_av_R_equivalents 0.0534
_diffrn_reflns_av_sigmaI/netI 0.0741
_diffrn_reflns_limit_h_max 13
_diffrn_reflns_limit_h_min -12
_diffrn_reflns_limit_k_max 14
_diffrn_reflns_limit_k_min -14
_diffrn_reflns_limit_l_max 17
_diffrn_reflns_limit_l_min -17
_diffrn_reflns_number 12555
_diffrn_reflns_theta_full 29.16
_diffrn_reflns_theta_max 29.16
_diffrn_reflns_theta_min 1.69
_exptl_absorpt_coefficient_mu 0.088
_exptl_crystal_colour colorless
_exptl_crystal_density_diffrn 1.314
_exptl_crystal_density_method 'not measured'
_exptl_crystal_description Plate
_exptl_crystal_F_000 534
_exptl_crystal_size_max 0.30
_exptl_crystal_size_mid 0.18
_exptl_crystal_size_min 0.10
_refine_diff_density_max 0.486
_refine_diff_density_min -0.262
_refine_diff_density_rms 0.070
_refine_ls_extinction_coef 0.0201(11)
_refine_ls_extinction_expression Fc^*^=kFc[1+0.001xFc^2^\l^3^/sin(2\q)]^-1/4^
_refine_ls_extinction_method SHELXL
_refine_ls_goodness_of_fit_ref 0.951
_refine_ls_hydrogen_treatment mixed
_refine_ls_matrix_type full
_refine_ls_number_parameters 456
_refine_ls_number_reflns 6214
_refine_ls_number_restraints 0
_refine_ls_restrained_S_all 0.951
_refine_ls_R_factor_all 0.0880
_refine_ls_R_factor_gt 0.0550
_refine_ls_shift/su_max 0.290
_refine_ls_shift/su_mean 0.001
_refine_ls_structure_factor_coef Fsqd
_refine_ls_weighting_details 'calc w=1/[\s^2^(Fo^2^)+(0.0867P)^2^+0.0000P] where P=(Fo^2^+2Fc^2^)/3'
_refine_ls_weighting_scheme calc
_refine_ls_wR_factor_gt 0.1378
_refine_ls_wR_factor_ref 0.1506
_reflns_number_gt 3990
_reflns_number_total 6214
_reflns_threshold_expression >2sigma(I)
_cod_data_source_file cg0155595_s1.cif
_cod_data_source_block Compound_2
_cod_depositor_comments
;
The following automatic conversions were performed:

'_symmetry_cell_setting' value 'Triclinic' changed to 'triclinic'
according to /home/saulius/struct/CIF-dictionaries/cif_core.dic
dictionary named 'cif_core.dic' version 2.4.1 from 2010-06-29.

Automatic conversion script
Id: cif_fix_values 1715 2011-07-08 13:25:40Z adriana 
;
_cod_original_sg_symbol_H-M P-1
_cod_database_code 4505776

loop_
_symmetry_equiv_pos_as_xyz
'x, y, z'
'-x, -y, -z'

loop_
_atom_site_label
_atom_site_type_symbol
_atom_site_fract_x
_atom_site_fract_y
_atom_site_fract_z
_atom_site_U_iso_or_equiv
_atom_site_adp_type
_atom_site_occupancy
_atom_site_symmetry_multiplicity
_atom_site_calc_flag
O1 O 0.46295(6) 0.86769(5) 0.75752(4) 0.02657(15) Uani 1 1 d
O2 O 0.78726(6) 1.00693(5) 0.39116(4) 0.02700(15) Uani 1 1 d
H2 H 0.8143(9) 1.0560(8) 0.4169(7) 0.039(3) Uiso 1 1 d
O3 O 0.48769(5) 0.88812(5) 0.24068(4) 0.02592(15) Uani 1 1 d
H3 H 0.4147(12) 0.9199(11) 0.2005(9) 0.071(4) Uiso 1 1 d
O4 O 0.38261(5) 0.48417(5) 0.18711(4) 0.02658(15) Uani 1 1 d
H4 H 0.3245(12) 0.5307(11) 0.1521(10) 0.070(4) Uiso 1 1 d
N1 N -0.29603(7) 0.99868(6) -0.14222(6) 0.0303(2) Uani 1 1 d
N2 N 0.21124(7) 0.62501(6) 0.07086(5) 0.02756(18) Uani 1 1 d
N3 N 0.88943(7) 0.20227(6) 0.46983(6) 0.02980(19) Uani 1 1 d
C1 C 0.53029(7) 0.84773(6) 0.65652(6) 0.01883(18) Uani 1 1 d
C2 C 0.62728(8) 0.93905(6) 0.57486(6) 0.02185(19) Uani 1 1 d
H2A H 0.6522(8) 1.0181(7) 0.5849(6) 0.022(2) Uiso 1 1 d
C3 C 0.68904(7) 0.91915(6) 0.47171(6) 0.01957(19) Uani 1 1 d
C4 C 0.65024(7) 0.80976(6) 0.44598(6) 0.01804(18) Uani 1 1 d
C5 C 0.55755(7) 0.71727(6) 0.53243(6) 0.01825(18) Uani 1 1 d
H5A H 0.5364(7) 0.6361(7) 0.5167(6) 0.0129(18) Uiso 1 1 d
C6 C 0.49855(7) 0.73165(6) 0.63855(6) 0.01723(18) Uani 1 1 d
C7 C 0.71432(7) 0.79512(6) 0.32957(6) 0.01982(19) Uani 1 1 d
H7A H 0.7166(8) 0.8760(8) 0.2760(7) 0.026(2) Uiso 1 1 d
C8 C 0.86626(8) 0.75384(7) 0.31424(7) 0.0276(2) Uani 1 1 d
H8C H 0.9257(9) 0.8152(8) 0.3384(7) 0.030(2) Uiso 1 1 d
H8B H 0.8664(9) 0.6513(8) 0.3663(7) 0.038(3) Uiso 1 1 d
H8A H 0.9180(10) 0.7636(9) 0.2303(8) 0.053(3) Uiso 1 1 d
C9 C 0.62215(8) 0.71137(6) 0.29491(6) 0.01897(18) Uani 1 1 d
C10 C 0.51344(8) 0.76102(6) 0.25085(6) 0.01885(19) Uani 1 1 d
C11 C 0.43312(8) 0.68700(7) 0.21475(6) 0.02034(19) Uani 1 1 d
H11A H 0.3587(8) 0.7190(7) 0.1882(6) 0.021(2) Uiso 1 1 d
C12 C 0.46002(7) 0.55891(7) 0.22174(6) 0.02025(19) Uani 1 1 d
C13 C 0.56879(7) 0.50473(6) 0.26457(6) 0.01873(19) Uani 1 1 d
C14 C 0.64581(7) 0.58185(6) 0.30130(6) 0.01897(19) Uani 1 1 d
H14A H 0.7128(6) 0.5517(6) 0.3298(5) 0.0000(15) Uiso 1 1 d
C15 C 0.60205(8) 0.36734(6) 0.26480(6) 0.02059(19) Uani 1 1 d
H15A H 0.5833(9) 0.3597(8) 0.1963(7) 0.033(2) Uiso 1 1 d
C16 C 0.75620(8) 0.33966(7) 0.25581(7) 0.0285(2) Uani 1 1 d
H16B H 0.7694(9) 0.2464(8) 0.2513(7) 0.037(3) Uiso 1 1 d
H16A H 0.7845(11) 0.3644(10) 0.3276(9) 0.057(3) Uiso 1 1 d
H16C H 0.8314(8) 0.3906(8) 0.1811(7) 0.030(2) Uiso 1 1 d
C17 C -0.33191(9) 0.91213(9) -0.04350(8) 0.0373(3) Uani 1 1 d
H17A H -0.4381(10) 0.9040(9) 0.0045(8) 0.051(3) Uiso 1 1 d
C18 C -0.23643(9) 0.83651(8) -0.00082(7) 0.0327(3) Uani 1 1 d
H18A H -0.2725(10) 0.7714(9) 0.0748(8) 0.048(3) Uiso 1 1 d
C19 C -0.09378(8) 0.84877(7) -0.06258(6) 0.0222(2) Uani 1 1 d
C20 C -0.05643(8) 0.93655(8) -0.16596(7) 0.0317(2) Uani 1 1 d
H20A H 0.0344(9) 0.9456(8) -0.2055(7) 0.033(2) Uiso 1 1 d
C21 C -0.16064(9) 1.00822(9) -0.20171(7) 0.0371(3) Uani 1 1 d
H21A H -0.1316(11) 1.0596(10) -0.2792(9) 0.057(3) Uiso 1 1 d
C22 C 0.01289(8) 0.77109(7) -0.01795(6) 0.02056(19) Uani 1 1 d
C23 C -0.02413(8) 0.64908(7) 0.05445(6) 0.0242(2) Uani 1 1 d
H23A H -0.1175(9) 0.6154(8) 0.0735(7) 0.035(2) Uiso 1 1 d
C24 C 0.07672(8) 0.58146(7) 0.09661(6) 0.0263(2) Uani 1 1 d
H24A H 0.0495(8) 0.5015(8) 0.1502(7) 0.029(2) Uiso 1 1 d
C25 C 0.24798(8) 0.74089(9) -0.00164(7) 0.0331(2) Uani 1 1 d
H25A H 0.3513(10) 0.7687(9) -0.0299(8) 0.050(3) Uiso 1 1 d
C26 C 0.15355(8) 0.81642(8) -0.04621(7) 0.0308(2) Uani 1 1 d
H26A H 0.1864(9) 0.8990(8) -0.0977(7) 0.038(3) Uiso 1 1 d
C27 C 0.79984(9) 0.27066(8) 0.52747(7) 0.0332(2) Uani 1 1 d
H27A H 0.6956(8) 0.2402(8) 0.5602(7) 0.028(2) Uiso 1 1 d
C28 C 0.83747(9) 0.38603(7) 0.54079(7) 0.0310(2) Uani 1 1 d
H28A H 0.7628(8) 0.4360(8) 0.5827(7) 0.025(2) Uiso 1 1 d
C29 C 0.97669(8) 0.43848(7) 0.49256(6) 0.0232(2) Uani 1 1 d
C30 C 1.07021(8) 0.36980(8) 0.42950(7) 0.0323(2) Uani 1 1 d
H30A H 1.1749(9) 0.3980(8) 0.3910(7) 0.039(3) Uiso 1 1 d
C31 C 1.02269(9) 0.25361(8) 0.42174(7) 0.0329(2) Uani 1 1 d
H31A H 1.1103(12) 0.2254(10) 0.3603(9) 0.068(4) Uiso 1 1 d
H1 H 0.4721(10) 0.9461(9) 0.7470(8) 0.046(3) Uiso 1 1 d

loop_
_atom_site_aniso_label
_atom_site_aniso_U_11
_atom_site_aniso_U_22
_atom_site_aniso_U_33
_atom_site_aniso_U_23
_atom_site_aniso_U_13
_atom_site_aniso_U_12
O1 0.0400(3) 0.0146(2) 0.0206(2) -0.00834(17) 0.0023(2) -0.0081(2)
O2 0.0334(3) 0.0177(2) 0.0237(2) -0.00746(18) 0.0040(2) -0.0124(2)
O3 0.0330(3) 0.0150(2) 0.0341(2) -0.00968(18) -0.0138(2) 0.0040(2)
O4 0.0299(2) 0.0199(2) 0.0345(2) -0.00982(19) -0.0140(2) -0.0004(2)
N1 0.0299(3) 0.0235(3) 0.0356(3) -0.0025(3) -0.0117(3) 0.0030(3)
N2 0.0259(3) 0.0292(3) 0.0292(3) -0.0073(2) -0.0111(2) 0.0020(3)
N3 0.0338(3) 0.0262(3) 0.0278(3) -0.0071(2) -0.0060(3) -0.0044(3)
C1 0.0227(3) 0.0141(3) 0.0182(3) -0.0058(2) -0.0020(2) -0.0017(3)
C2 0.0271(3) 0.0130(3) 0.0256(3) -0.0089(2) -0.0040(3) -0.0046(3)
C3 0.0210(3) 0.0137(3) 0.0217(3) -0.0047(2) -0.0023(3) -0.0036(3)
C4 0.0189(3) 0.0124(3) 0.0221(3) -0.0061(2) -0.0034(2) 0.0000(2)
C5 0.0194(3) 0.0120(3) 0.0224(3) -0.0067(2) -0.0025(2) -0.0012(3)
C6 0.0181(3) 0.0107(3) 0.0212(3) -0.0048(2) -0.0022(2) -0.0019(2)
C7 0.0231(3) 0.0152(3) 0.0197(3) -0.0051(2) -0.0033(3) -0.0032(3)
C8 0.0247(3) 0.0290(4) 0.0316(3) -0.0134(3) -0.0070(3) -0.0013(3)
C9 0.0228(3) 0.0158(3) 0.0151(3) -0.0044(2) 0.0002(2) -0.0047(3)
C10 0.0243(3) 0.0123(3) 0.0167(3) -0.0037(2) -0.0008(3) 0.0004(3)
C11 0.0212(3) 0.0187(3) 0.0201(3) -0.0043(2) -0.0054(2) 0.0015(3)
C12 0.0211(3) 0.0185(3) 0.0187(3) -0.0053(2) -0.0015(3) -0.0037(3)
C13 0.0212(3) 0.0130(3) 0.0176(3) -0.0027(2) 0.0002(3) -0.0032(3)
C14 0.0198(3) 0.0154(3) 0.0184(3) -0.0023(2) -0.0024(2) -0.0008(3)
C15 0.0230(3) 0.0133(3) 0.0220(3) -0.0051(2) -0.0005(3) -0.0017(3)
C16 0.0252(4) 0.0192(3) 0.0389(4) -0.0092(3) -0.0043(3) 0.0008(3)
C17 0.0285(4) 0.0372(4) 0.0372(4) -0.0016(4) -0.0035(4) 0.0058(4)
C18 0.0287(4) 0.0326(4) 0.0279(4) -0.0003(3) -0.0013(3) 0.0043(3)
C19 0.0239(3) 0.0204(3) 0.0203(3) -0.0054(3) -0.0033(3) -0.0001(3)
C20 0.0240(4) 0.0350(4) 0.0269(4) 0.0013(3) -0.0015(3) -0.0019(3)
C21 0.0337(4) 0.0369(5) 0.0317(4) 0.0061(4) -0.0096(3) -0.0032(4)
C22 0.0213(3) 0.0218(3) 0.0167(3) -0.0063(2) -0.0015(3) 0.0003(3)
C23 0.0202(3) 0.0230(3) 0.0274(3) -0.0061(3) -0.0040(3) -0.0020(3)
C24 0.0287(4) 0.0212(3) 0.0280(3) -0.0042(3) -0.0086(3) -0.0009(3)
C25 0.0230(4) 0.0403(4) 0.0315(4) -0.0020(3) -0.0076(3) -0.0052(3)
C26 0.0280(4) 0.0311(4) 0.0282(4) 0.0013(3) -0.0082(3) -0.0055(3)
C27 0.0293(4) 0.0275(4) 0.0357(4) -0.0074(3) 0.0014(3) -0.0078(3)
C28 0.0313(4) 0.0242(4) 0.0296(4) -0.0066(3) 0.0028(3) -0.0026(3)
C29 0.0257(3) 0.0222(3) 0.0210(3) -0.0040(3) -0.0072(3) -0.0017(3)
C30 0.0255(4) 0.0353(4) 0.0401(4) -0.0190(3) -0.0075(3) -0.0024(3)
C31 0.0298(4) 0.0351(4) 0.0380(4) -0.0181(3) -0.0086(3) 0.0000(3)

loop_
_atom_type_symbol
_atom_type_description
_atom_type_scat_dispersion_real
_atom_type_scat_dispersion_imag
_atom_type_scat_source
C C 0.0033 0.0016 'International Tables Vol C Tables 4.2.6.8 and 6.1.1.4'
H H 0.0000 0.0000 'International Tables Vol C Tables 4.2.6.8 and 6.1.1.4'
N N 0.0061 0.0033 'International Tables Vol C Tables 4.2.6.8 and 6.1.1.4'
O O 0.0106 0.0060 'International Tables Vol C Tables 4.2.6.8 and 6.1.1.4'

loop_
_geom_angle_atom_site_label_1
_geom_angle_atom_site_label_2
_geom_angle_atom_site_label_3
_geom_angle
_geom_angle_site_symmetry_3
C21 N1 C17 116.86(7) .
C24 N2 C25 116.78(7) .
C27 N3 C31 115.81(8) .
O1 C1 C2 121.41(7) .
O1 C1 C6 117.64(5) .
C2 C1 C6 120.94(7) .
C3 C2 C1 120.32(7) .
O2 C3 C2 121.02(7) .
O2 C3 C4 118.10(6) .
C2 C3 C4 120.87(6) .
C5 C4 C3 116.75(7) .
C5 C4 C7 123.95(7) .
C3 C4 C7 119.25(5) .
C6 C5 C4 123.66(7) .
C5 C6 C1 117.04(5) .
C5 C6 C15 125.21(6) 2_666
C1 C6 C15 117.71(6) 2_666
C4 C7 C8 110.67(7) .
C4 C7 C9 114.09(5) .
C8 C7 C9 112.93(6) .
C10 C9 C14 116.27(7) .
C10 C9 C7 121.37(6) .
C14 C9 C7 122.30(7) .
O3 C10 C11 119.60(7) .
O3 C10 C9 118.61(7) .
C11 C10 C9 121.77(7) .
C10 C11 C12 120.45(7) .
O4 C12 C13 118.36(6) .
O4 C12 C11 121.62(7) .
C13 C12 C11 120.02(7) .
C12 C13 C14 117.76(6) .
C12 C13 C15 119.05(7) .
C14 C13 C15 123.15(7) .
C13 C14 C9 123.71(7) .
C16 C15 C13 114.02(6) .
C16 C15 C6 111.21(6) 2_666
C13 C15 C6 113.30(6) 2_666
N1 C17 C18 123.62(7) .
C17 C18 C19 119.32(7) .
C20 C19 C18 117.33(7) .
C20 C19 C22 121.87(6) .
C18 C19 C22 120.80(6) .
C19 C20 C21 119.00(7) .
N1 C21 C20 123.85(7) .
C26 C22 C23 117.05(7) .
C26 C22 C19 121.67(6) .
C23 C22 C19 121.28(6) .
C24 C23 C22 119.60(7) .
N2 C24 C23 123.61(7) .
N2 C25 C26 123.58(7) .
C25 C26 C22 119.33(7) .
N3 C27 C28 124.30(7) .
C27 C28 C29 119.99(8) .
C28 C29 C30 116.24(8) .
C28 C29 C29 121.85(8) 2_766
C30 C29 C29 121.92(8) 2_766
C31 C30 C29 119.56(7) .
N3 C31 C30 124.06(8) .

loop_
_geom_bond_atom_site_label_1
_geom_bond_atom_site_label_2
_geom_bond_distance
_geom_bond_site_symmetry_2
O1 C1 1.3689(9) .
O2 C3 1.3674(7) .
O3 C10 1.3751(8) .
O4 C12 1.3582(10) .
N1 C21 1.3256(10) .
N1 C17 1.3340(10) .
N2 C24 1.3281(10) .
N2 C25 1.3410(10) .
N3 C27 1.3367(11) .
N3 C31 1.3378(10) .
C1 C2 1.3868(9) .
C1 C6 1.3952(10) .
C2 C3 1.3832(11) .
C3 C4 1.4007(11) .
C4 C5 1.3997(8) .
C4 C7 1.5205(10) .
C5 C6 1.3908(10) .
C6 C15 1.5278(8) 2_666
C7 C8 1.5221(11) .
C7 C9 1.5235(11) .
C9 C10 1.3851(11) .
C9 C14 1.4039(10) .
C10 C11 1.3844(12) .
C11 C12 1.3930(10) .
C12 C13 1.3913(11) .
C13 C14 1.3917(11) .
C13 C15 1.5189(10) .
C15 C16 1.5139(11) .
C15 C6 1.5278(8) 2_666
C17 C18 1.3729(13) .
C18 C19 1.3921(10) .
C19 C20 1.3832(10) .
C19 C22 1.4820(11) .
C20 C21 1.3838(13) .
C22 C26 1.3860(11) .
C22 C23 1.3915(9) .
C23 C24 1.3735(11) .
C25 C26 1.3754(12) .
C27 C28 1.3777(13) .
C28 C29 1.3915(11) .
C29 C30 1.3955(11) .
C29 C29 1.4947(16) 2_766
C30 C31 1.3887(13) .
